data_2225746
loop_
_publ_author_name
'Aritake, Yoshikazu'
'Watanabe, Yoshimasa'
'Akitsu, Takashiro'

_publ_section_title
;
 4-Phenyldiazenyl-2-[(<i>R</i>)-(1-phenylethyl)iminomethyl]phenol
;
_journal_coeditor_code ZQ2030
_journal_issue 4
_journal_name_full 'Acta Crystallographica Section E'
_journal_page_first o749
_journal_paper_doi 10.1107/S1600536810007762
_journal_volume 66
_journal_year 2010
_chemical_formula_iupac 'C21 H19 N3 O'
_chemical_formula_moiety 'C21 H19 N3 O'
_chemical_formula_sum 'C21 H19 N3 O'
_chemical_formula_weight 329.39
_chemical_name_systematic
;
4-phenyldiazenyl-2-[(<i>R</i>)-(1-phenylethyl)iminomethyl]phenol
;
_space_group_IT_number 5
_symmetry_cell_setting monoclinic
_symmetry_space_group_name_Hall 'C 2y'
_symmetry_space_group_name_H-M 'C 1 2 1'
_atom_sites_solution_hydrogens geom
_atom_sites_solution_primary direct
_atom_sites_solution_secondary difmap
_cell_angle_alpha 90.00
_cell_angle_beta 106.3960(10)
_cell_angle_gamma 90.00
_cell_formula_units_Z 4
_cell_length_a 22.430(2)
_cell_length_b 5.9566(6)
_cell_length_c 13.4670(13)
_cell_measurement_reflns_used 1707
_cell_measurement_temperature 173
_cell_measurement_theta_max 25.63
_cell_measurement_theta_min 2.78
_cell_volume 1726.1(3)
_computing_cell_refinement 'SAINT (Bruker, 1998)'
_computing_data_collection 'APEX2 (Bruker, 1998)'
_computing_data_reduction 'SAINT (Bruker, 1998)'
_computing_molecular_graphics 'SHELXTL (Sheldrick, 2008)'
_computing_publication_material 'SHELXTL (Sheldrick, 2008)'
_computing_structure_refinement 'SHELXL97 (Sheldrick, 2008)'
_computing_structure_solution 'SHELXS97 (Sheldrick, 2008)'
_diffrn_ambient_temperature 173
_diffrn_detector_area_resol_mean 8.333
_diffrn_measured_fraction_theta_full 0.993
_diffrn_measured_fraction_theta_max 0.987
_diffrn_measurement_device_type 'Bruker APEXII CCD'
_diffrn_measurement_method '\f and \w scans'
_diffrn_radiation_monochromator graphite
_diffrn_radiation_source 'fine-focus sealed tube'
_diffrn_radiation_type MoK\a
_diffrn_radiation_wavelength 0.71073
_diffrn_reflns_av_R_equivalents 0.0290
_diffrn_reflns_av_sigmaI/netI 0.0366
_diffrn_reflns_limit_h_max 28
_diffrn_reflns_limit_h_min -16
_diffrn_reflns_limit_k_max 7
_diffrn_reflns_limit_k_min -6
_diffrn_reflns_limit_l_max 16
_diffrn_reflns_limit_l_min -16
_diffrn_reflns_number 4632
_diffrn_reflns_theta_full 25.00
_diffrn_reflns_theta_max 26.56
_diffrn_reflns_theta_min 1.58
_exptl_absorpt_coefficient_mu 0.080
_exptl_absorpt_correction_T_max 0.9928
_exptl_absorpt_correction_T_min 0.9757
_exptl_absorpt_correction_type multi-scan
_exptl_absorpt_process_details '(SADABS; Sheldrick, 1996)'
_exptl_crystal_colour 'red violet'
_exptl_crystal_density_diffrn 1.268
_exptl_crystal_density_method 'not measured'
_exptl_crystal_description prism
_exptl_crystal_F_000 696
_exptl_crystal_size_max 0.31
_exptl_crystal_size_mid 0.12
_exptl_crystal_size_min 0.09
_refine_diff_density_max 0.259
_refine_diff_density_min -0.270
_refine_ls_extinction_method none
_refine_ls_goodness_of_fit_ref 0.956
_refine_ls_hydrogen_treatment mixed
_refine_ls_matrix_type full
_refine_ls_number_parameters 231
_refine_ls_number_reflns 1960
_refine_ls_number_restraints 1
_refine_ls_restrained_S_all 0.956
_refine_ls_R_factor_all 0.0465
_refine_ls_R_factor_gt 0.0404
_refine_ls_shift/su_max 0.001
_refine_ls_shift/su_mean 0.000
_refine_ls_structure_factor_coef Fsqd
_refine_ls_weighting_details 'calc w=1/[\s^2^(Fo^2^)+(0.1000P)^2^+0.0000P] where P=(Fo^2^+2Fc^2^)/3'
_refine_ls_weighting_scheme calc
_refine_ls_wR_factor_gt 0.1148
_refine_ls_wR_factor_ref 0.1225
_reflns_number_gt 1741
_reflns_number_total 1960
_reflns_threshold_expression I>2\s(I)
_cod_data_source_file zq2030.cif
_cod_data_source_block I
_cod_depositor_comments
;
The following automatic conversions were performed:
'_symmetry_cell_setting' value 'Monoclinic' changed to 'monoclinic'
according to '/home/saulius/struct/CIF-dictionaries/cif_core.dic'
dictionary named 'cif_core.dic' version 2.4.1 from 2010-06-29.

Automatic conversion script
Id: cif_fix_enum 1527 2010-12-29 10:47:43Z saulius 
;
_cod_original_sg_symbol_H-M 'C 2'
_cod_database_code 2225746
_cod_database_fobs_code 2225746

loop_
_symmetry_equiv_pos_as_xyz
'x, y, z'
'-x, y, -z'
'x+1/2, y+1/2, z'
'-x+1/2, y+1/2, -z'

loop_
_atom_site_type_symbol
_atom_site_label
_atom_site_fract_x
_atom_site_fract_y
_atom_site_fract_z
_atom_site_U_iso_or_equiv
_atom_site_adp_type
_atom_site_calc_flag
_atom_site_refinement_flags
_atom_site_occupancy
_atom_site_disorder_assembly
_atom_site_disorder_group
O O1 0.99357(8) -0.0345(3) 0.86831(13) 0.0407(4) Uani d . 1 . .
C C5 1.01961(10) 0.3842(4) 0.68547(16) 0.0311(5) Uani d . 1 . .
H H5 1.0052 0.5273 0.6577 0.037 Uiso calc R 1 . .
C C2 1.06244(11) -0.0381(4) 0.76572(17) 0.0358(5) Uani d . 1 . .
H H2 1.0775 -0.1809 0.7930 0.043 Uiso calc R 1 . .
C C6 0.99411(9) 0.2834(4) 0.75769(15) 0.0286(5) Uani d . 1 . .
C C4 1.06632(10) 0.2751(4) 0.65393(16) 0.0328(5) Uani d . 1 . .
C C3 1.08666(11) 0.0649(4) 0.69370(18) 0.0364(5) Uani d . 1 . .
H H3 1.1179 -0.0097 0.6710 0.044 Uiso calc R 1 . .
C C17 1.10112(11) 0.8454(4) 0.44134(19) 0.0386(6) Uani d . 1 . .
H H17 1.0665 0.9222 0.4526 0.046 Uiso calc R 1 . .
C C7 0.94575(9) 0.3980(4) 0.79195(15) 0.0286(5) Uani d . 1 . .
H H7 0.9314 0.5415 0.7646 0.034 Uiso calc R 1 . .
C C16 1.11935(10) 0.6407(4) 0.48836(16) 0.0326(5) Uani d . 1 . .
C C1 1.01590(10) 0.0684(4) 0.79815(16) 0.0301(5) Uani d . 1 . .
C C21 1.17050(11) 0.5300(4) 0.47323(18) 0.0382(6) Uani d . 1 . .
H H21 1.1831 0.3894 0.5057 0.046 Uiso calc R 1 . .
C C18 1.13343(12) 0.9384(5) 0.37779(18) 0.0439(6) Uani d . 1 . .
H H18 1.1205 1.0778 0.3444 0.053 Uiso calc R 1 . .
C C13 0.72251(11) -0.0416(5) 0.85593(19) 0.0414(6) Uani d . 1 . .
H H13 0.6892 -0.1453 0.8464 0.050 Uiso calc R 1 . .
C C10 0.82061(9) 0.2628(4) 0.88270(16) 0.0297(5) Uani d . 1 . .
C C8 0.87446(9) 0.4249(4) 0.89349(16) 0.0311(5) Uani d . 1 . .
H H8 0.8598 0.5583 0.8481 0.037 Uiso calc R 1 . .
C C20 1.20294(11) 0.6245(5) 0.41107(19) 0.0449(7) Uani d . 1 . .
H H20 1.2382 0.5495 0.4010 0.054 Uiso calc R 1 . .
C C19 1.18438(11) 0.8291(5) 0.36290(18) 0.0451(7) Uani d . 1 . .
H H19 1.2068 0.8937 0.3197 0.054 Uiso calc R 1 . .
C C11 0.76386(10) 0.3026(5) 0.81026(17) 0.0371(5) Uani d . 1 . .
H H11 0.7580 0.4359 0.7699 0.045 Uiso calc R 1 . .
C C15 0.82718(10) 0.0696(4) 0.94228(19) 0.0380(6) Uani d . 1 . .
H H15 0.8656 0.0397 0.9923 0.046 Uiso calc R 1 . .
C C14 0.77806(11) -0.0812(5) 0.9297(2) 0.0441(6) Uani d . 1 . .
H H14 0.7829 -0.2114 0.9720 0.053 Uiso calc R 1 . .
C C12 0.71552(11) 0.1493(5) 0.79616(19) 0.0429(6) Uani d . 1 . .
H H12 0.6773 0.1764 0.7449 0.051 Uiso calc R 1 . .
C C9 0.90390(11) 0.5033(5) 1.00386(17) 0.0393(6) Uani d . 1 . .
H H9A 0.9363 0.6144 1.0046 0.059 Uiso calc R 1 . .
H H9B 0.9224 0.3746 1.0469 0.059 Uiso calc R 1 . .
H H9C 0.8720 0.5714 1.0312 0.059 Uiso calc R 1 . .
N N3 1.08366(9) 0.5577(3) 0.55470(14) 0.0347(5) Uani d . 1 . .
N N1 0.92269(8) 0.3059(3) 0.85861(14) 0.0320(4) Uani d . 1 . .
N N2 1.09774(9) 0.3622(3) 0.58460(15) 0.0375(5) Uani d . 1 . .
H H1 0.9594(15) 0.061(7) 0.882(2) 0.075(10) Uiso d . 1 . .

loop_
_atom_site_aniso_label
_atom_site_aniso_U_11
_atom_site_aniso_U_22
_atom_site_aniso_U_33
_atom_site_aniso_U_12
_atom_site_aniso_U_13
_atom_site_aniso_U_23
O1 0.0506(10) 0.0315(9) 0.0472(9) 0.0084(8) 0.0254(8) 0.0107(8)
C5 0.0337(11) 0.0279(11) 0.0295(10) -0.0018(10) 0.0053(8) 0.0015(10)
C2 0.0434(12) 0.0261(12) 0.0387(11) 0.0061(10) 0.0127(10) 0.0024(10)
C6 0.0303(10) 0.0268(11) 0.0271(9) -0.0028(10) 0.0053(8) -0.0019(9)
C4 0.0353(11) 0.0351(12) 0.0275(10) -0.0048(11) 0.0082(8) 0.0000(10)
C3 0.0405(12) 0.0336(13) 0.0382(12) 0.0049(11) 0.0163(10) -0.0010(10)
C17 0.0388(12) 0.0350(14) 0.0396(11) -0.0016(11) 0.0071(10) -0.0017(10)
C7 0.0272(10) 0.0272(11) 0.0296(10) 0.0010(9) 0.0052(8) 0.0010(9)
C16 0.0344(11) 0.0363(13) 0.0247(10) -0.0067(10) 0.0045(8) -0.0021(9)
C1 0.0347(11) 0.0273(12) 0.0288(10) -0.0020(10) 0.0096(9) -0.0010(9)
C21 0.0404(12) 0.0343(13) 0.0381(11) 0.0001(10) 0.0081(10) 0.0027(11)
C18 0.0491(14) 0.0378(14) 0.0388(12) -0.0066(12) 0.0028(11) 0.0108(11)
C13 0.0331(12) 0.0411(14) 0.0537(14) -0.0038(11) 0.0183(10) -0.0094(12)
C10 0.0293(10) 0.0315(12) 0.0289(10) 0.0045(9) 0.0091(8) -0.0001(9)
C8 0.0310(11) 0.0288(12) 0.0342(10) 0.0047(9) 0.0101(9) 0.0027(9)
C20 0.0381(13) 0.0555(18) 0.0429(13) -0.0007(13) 0.0141(11) -0.0023(13)
C19 0.0448(14) 0.0546(17) 0.0343(11) -0.0163(13) 0.0082(10) 0.0037(12)
C11 0.0385(12) 0.0374(13) 0.0329(10) 0.0042(11) 0.0061(9) 0.0021(11)
C15 0.0313(11) 0.0360(13) 0.0440(12) 0.0043(11) 0.0061(10) 0.0078(11)
C14 0.0469(14) 0.0335(14) 0.0539(14) 0.0034(11) 0.0178(11) 0.0072(12)
C12 0.0332(12) 0.0501(16) 0.0417(12) 0.0046(12) 0.0046(10) -0.0059(12)
C9 0.0361(12) 0.0402(14) 0.0402(12) 0.0025(11) 0.0083(10) -0.0053(11)
N3 0.0364(10) 0.0347(11) 0.0315(9) 0.0028(9) 0.0069(8) 0.0002(9)
N1 0.0299(9) 0.0304(10) 0.0353(9) 0.0037(9) 0.0087(7) 0.0002(8)
N2 0.0441(11) 0.0332(11) 0.0362(10) 0.0017(9) 0.0128(9) 0.0005(9)

loop_
_atom_type_symbol
_atom_type_description
_atom_type_scat_dispersion_real
_atom_type_scat_dispersion_imag
_atom_type_scat_source
C C 0.0033 0.0000 'International Tables Vol C Tables 4.2.6.8 and 6.1.1.4'
H H 0.0000 0.0000 'International Tables Vol C Tables 4.2.6.8 and 6.1.1.4'
N N 0.0061 0.0000 'International Tables Vol C Tables 4.2.6.8 and 6.1.1.4'
O O 0.0106 0.0000 'International Tables Vol C Tables 4.2.6.8 and 6.1.1.4'

loop_
_geom_angle_atom_site_label_1
_geom_angle_atom_site_label_2
_geom_angle_atom_site_label_3
_geom_angle_site_symmetry_1
_geom_angle_site_symmetry_3
_geom_angle
_geom_angle_publ_flag
C1 O1 H1 . . 109(2) ?
C4 C5 C6 . . 120.1(2) ?
C4 C5 H5 . . 119.9 ?
C6 C5 H5 . . 119.9 ?
C3 C2 C1 . . 119.7(2) ?
C3 C2 H2 . . 120.1 ?
C1 C2 H2 . . 120.1 ?
C5 C6 C1 . . 119.3(2) ?
C5 C6 C7 . . 120.3(2) ?
C1 C6 C7 . . 120.3(2) ?
C3 C4 C5 . . 119.7(2) ?
C3 C4 N2 . . 114.5(2) ?
C5 C4 N2 . . 125.8(2) ?
C2 C3 C4 . . 121.3(2) ?
C2 C3 H3 . . 119.3 ?
C4 C3 H3 . . 119.3 ?
C16 C17 C18 . . 119.9(2) ?
C16 C17 H17 . . 120.1 ?
C18 C17 H17 . . 120.1 ?
N1 C7 C6 . . 120.3(2) ?
N1 C7 H7 . . 119.9 ?
C6 C7 H7 . . 119.9 ?
C17 C16 C21 . . 120.2(2) ?
C17 C16 N3 . . 116.2(2) ?
C21 C16 N3 . . 123.6(2) ?
O1 C1 C2 . . 118.4(2) ?
O1 C1 C6 . . 121.8(2) ?
C2 C1 C6 . . 119.8(2) ?
C20 C21 C16 . . 119.8(2) ?
C20 C21 H21 . . 120.1 ?
C16 C21 H21 . . 120.1 ?
C19 C18 C17 . . 120.1(3) ?
C19 C18 H18 . . 119.9 ?
C17 C18 H18 . . 119.9 ?
C12 C13 C14 . . 119.6(2) ?
C12 C13 H13 . . 120.2 ?
C14 C13 H13 . . 120.2 ?
C15 C10 C11 . . 118.4(2) ?
C15 C10 C8 . . 121.32(19) ?
C11 C10 C8 . . 120.3(2) ?
N1 C8 C9 . . 107.67(17) ?
N1 C8 C10 . . 107.34(18) ?
C9 C8 C10 . . 113.74(18) ?
N1 C8 H8 . . 109.3 ?
C9 C8 H8 . . 109.3 ?
C10 C8 H8 . . 109.3 ?
C21 C20 C19 . . 120.2(2) ?
C21 C20 H20 . . 119.9 ?
C19 C20 H20 . . 119.9 ?
C18 C19 C20 . . 119.9(2) ?
C18 C19 H19 . . 120.1 ?
C20 C19 H19 . . 120.1 ?
C10 C11 C12 . . 120.6(2) ?
C10 C11 H11 . . 119.7 ?
C12 C11 H11 . . 119.7 ?
C10 C15 C14 . . 120.9(2) ?
C10 C15 H15 . . 119.6 ?
C14 C15 H15 . . 119.6 ?
C13 C14 C15 . . 120.0(2) ?
C13 C14 H14 . . 120.0 ?
C15 C14 H14 . . 120.0 ?
C13 C12 C11 . . 120.5(2) ?
C13 C12 H12 . . 119.8 ?
C11 C12 H12 . . 119.8 ?
C8 C9 H9A . . 109.5 ?
C8 C9 H9B . . 109.5 ?
H9A C9 H9B . . 109.5 ?
C8 C9 H9C . . 109.5 ?
H9A C9 H9C . . 109.5 ?
H9B C9 H9C . . 109.5 ?
N2 N3 C16 . . 112.7(2) ?
C7 N1 C8 . . 119.7(2) ?
N3 N2 C4 . . 115.3(2) ?

loop_
_geom_bond_atom_site_label_1
_geom_bond_atom_site_label_2
_geom_bond_site_symmetry_2
_geom_bond_distance
_geom_bond_publ_flag
O1 C1 . 1.337(3) ?
O1 H1 . 1.01(4) ?
C5 C4 . 1.397(3) ?
C5 C6 . 1.396(3) ?
C5 H5 . 0.9500 ?
C2 C3 . 1.382(3) ?
C2 C1 . 1.393(3) ?
C2 H2 . 0.9500 ?
C6 C1 . 1.423(3) ?
C6 C7 . 1.462(3) ?
C4 C3 . 1.387(3) ?
C4 N2 . 1.418(3) ?
C3 H3 . 0.9500 ?
C17 C16 . 1.382(3) ?
C17 C18 . 1.384(3) ?
C17 H17 . 0.9500 ?
C7 N1 . 1.279(3) ?
C7 H7 . 0.9500 ?
C16 C21 . 1.387(3) ?
C16 N3 . 1.445(3) ?
C21 C20 . 1.375(3) ?
C21 H21 . 0.9500 ?
C18 C19 . 1.378(4) ?
C18 H18 . 0.9500 ?
C13 C12 . 1.376(4) ?
C13 C14 . 1.377(4) ?
C13 H13 . 0.9500 ?
C10 C15 . 1.386(3) ?
C10 C11 . 1.388(3) ?
C10 C8 . 1.521(3) ?
C8 N1 . 1.477(3) ?
C8 C9 . 1.520(3) ?
C8 H8 . 1.0000 ?
C20 C19 . 1.388(4) ?
C20 H20 . 0.9500 ?
C19 H19 . 0.9500 ?
C11 C12 . 1.389(3) ?
C11 H11 . 0.9500 ?
C15 C14 . 1.394(4) ?
C15 H15 . 0.9500 ?
C14 H14 . 0.9500 ?
C12 H12 . 0.9500 ?
C9 H9A . 0.9800 ?
C9 H9B . 0.9800 ?
C9 H9C . 0.9800 ?
N3 N2 . 1.243(3) ?

loop_
_geom_hbond_atom_site_label_D
_geom_hbond_atom_site_label_H
_geom_hbond_atom_site_label_A
_geom_hbond_site_symmetry_A
_geom_hbond_distance_DH
_geom_hbond_distance_HA
_geom_hbond_distance_DA
_geom_hbond_angle_DHA
O1 H1 N1 yes 1.01(4) 1.66(4) 2.557(3) 145(3)

loop_
_geom_torsion_atom_site_label_1
_geom_torsion_atom_site_label_2
_geom_torsion_atom_site_label_3
_geom_torsion_atom_site_label_4
_geom_torsion_site_symmetry_1
_geom_torsion_site_symmetry_2
_geom_torsion_site_symmetry_3
_geom_torsion_site_symmetry_4
_geom_torsion
_geom_torsion_publ_flag
C4 C5 C6 C1 . . . . -0.4(3) ?
C4 C5 C6 C7 . . . . 179.25(17) ?
C6 C5 C4 C3 . . . . 0.8(3) ?
C6 C5 C4 N2 . . . . -177.3(2) ?
C1 C2 C3 C4 . . . . 1.1(4) ?
C5 C4 C3 C2 . . . . -1.2(3) ?
N2 C4 C3 C2 . . . . 177.2(2) ?
C5 C6 C7 N1 . . . . -179.60(19) ?
C1 C6 C7 N1 . . . . 0.0(3) ?
C18 C17 C16 C21 . . . . 1.0(3) ?
C18 C17 C16 N3 . . . . 179.1(2) ?
C3 C2 C1 O1 . . . . -179.6(2) ?
C3 C2 C1 C6 . . . . -0.6(3) ?
C5 C6 C1 O1 . . . . 179.2(2) ?
C7 C6 C1 O1 . . . . -0.4(3) ?
C5 C6 C1 C2 . . . . 0.3(3) ?
C7 C6 C1 C2 . . . . -179.3(2) ?
C17 C16 C21 C20 . . . . -0.1(3) ?
N3 C16 C21 C20 . . . . -178.1(2) ?
C16 C17 C18 C19 . . . . -1.2(4) ?
C15 C10 C8 N1 . . . . 65.6(2) ?
C11 C10 C8 N1 . . . . -112.6(2) ?
C15 C10 C8 C9 . . . . -53.4(3) ?
C11 C10 C8 C9 . . . . 128.4(2) ?
C16 C21 C20 C19 . . . . -0.5(4) ?
C17 C18 C19 C20 . . . . 0.6(4) ?
C21 C20 C19 C18 . . . . 0.3(4) ?
C15 C10 C11 C12 . . . . -1.7(3) ?
C8 C10 C11 C12 . . . . 176.6(2) ?
C11 C10 C15 C14 . . . . 0.1(3) ?
C8 C10 C15 C14 . . . . -178.1(2) ?
C12 C13 C14 C15 . . . . -1.1(4) ?
C10 C15 C14 C13 . . . . 1.3(4) ?
C14 C13 C12 C11 . . . . -0.5(4) ?
C10 C11 C12 C13 . . . . 1.9(4) ?
C17 C16 N3 N2 . . . . 172.05(19) ?
C21 C16 N3 N2 . . . . -9.9(3) ?
C6 C7 N1 C8 . . . . 179.21(16) ?
C9 C8 N1 C7 . . . . -107.9(2) ?
C10 C8 N1 C7 . . . . 129.3(2) ?
C16 N3 N2 C4 . . . . 177.16(18) ?
C3 C4 N2 N3 . . . . -174.4(2) ?
C5 C4 N2 N3 . . . . 3.8(3) ?

loop_
_cod_related_entry_id
_cod_related_entry_database
_cod_related_entry_code
1 ChemSpider 30656061
